data_7156424
loop_
_publ_author_name
'Yang, Wei'
'Wang, Jingyi'
'Wang, He'
'Li, Lei'
'Guan, Yuekai'
'Xu, Xianxiu'
'Yu, Dayu'

_publ_section_title
;
 Rhodium(iii)-catalyzed three-component cascade synthesis of
 6H-benzo[c]chromenes through C-H activation.
;
_journal_issue 38
_journal_name_full 'Organic &amp; biomolecular chemistry'
_journal_page_first 6865
_journal_page_last 6869
_journal_paper_doi 10.1039/c8ob01938j
_journal_volume 16
_journal_year 2018
_chemical_formula_moiety 'C17 H15 Cl O3'
_chemical_formula_sum 'C17 H15 Cl O3'
_chemical_formula_weight 302.74
_space_group_crystal_system monoclinic
_space_group_IT_number 14
_space_group_name_Hall '-P 2yn'
_space_group_name_H-M_alt 'P 1 21/n 1'
_symmetry_space_group_name_Hall '-P 2yn'
_symmetry_space_group_name_H-M 'P 1 21/n 1'
_atom_sites_solution_hydrogens mixed
_audit_creation_date 2017-12-15
_audit_creation_method
;
Olex2 1.2
(compiled 2015.09.30 svn.r3233 for OlexSys, GUI svn.r5103)
;
_audit_update_record
;
2018-07-19 deposited with the CCDC.
2018-09-12 downloaded from the CCDC.
;
_cell_angle_alpha 90
_cell_angle_beta 91.275(2)
_cell_angle_gamma 90
_cell_formula_units_Z 4
_cell_length_a 7.2405(7)
_cell_length_b 16.1028(16)
_cell_length_c 12.0426(12)
_cell_measurement_reflns_used 1492
_cell_measurement_temperature 293(2)
_cell_measurement_theta_max 23.409
_cell_measurement_theta_min 2.530
_cell_volume 1403.7(2)
_computing_cell_refinement 'SAINT v6.45A (Bruker, 2003)'
_computing_data_reduction 'SAINT v6.45A (Bruker, 2003)'
_computing_molecular_graphics 'Olex2 (Dolomanov et al., 2009)'
_computing_publication_material 'Olex2 (Dolomanov et al., 2009)'
_computing_structure_refinement 'ShelXL (Sheldrick, 2015)'
_computing_structure_solution 'ShelXT (Sheldrick, 2015)'
_diffrn_ambient_temperature 293(2)
_diffrn_measured_fraction_theta_full 0.993
_diffrn_measured_fraction_theta_max 0.993
_diffrn_measurement_device_type 'Bruker P4'
_diffrn_measurement_method '\w scans'
_diffrn_radiation_monochromator graphite
_diffrn_radiation_type MoK\a
_diffrn_radiation_wavelength 0.71073
_diffrn_reflns_av_R_equivalents 0.0402
_diffrn_reflns_av_unetI/netI 0.0486
_diffrn_reflns_Laue_measured_fraction_full 0.993
_diffrn_reflns_Laue_measured_fraction_max 0.993
_diffrn_reflns_limit_h_max 7
_diffrn_reflns_limit_h_min -8
_diffrn_reflns_limit_k_max 19
_diffrn_reflns_limit_k_min -19
_diffrn_reflns_limit_l_max 14
_diffrn_reflns_limit_l_min -11
_diffrn_reflns_number 7273
_diffrn_reflns_point_group_measured_fraction_full 0.993
_diffrn_reflns_point_group_measured_fraction_max 0.993
_diffrn_reflns_theta_full 26.000
_diffrn_reflns_theta_max 26.035
_diffrn_reflns_theta_min 2.112
_exptl_absorpt_coefficient_mu 0.279
_exptl_absorpt_correction_T_min 0.679144
_exptl_absorpt_correction_type multi-scan
_exptl_absorpt_process_details
;
SADABS v.2.10 (Bruker,2003) was used for absorption correction.
R(int) was 0.0381 before and 0.0182 after correction.
The Ratio of minimum to maximum transmission is 0.6791.
The \l/2 correction factor is 0.0015.
;
_exptl_crystal_colour colourless
_exptl_crystal_density_diffrn 1.433
_exptl_crystal_description block
_exptl_crystal_F_000 632
_exptl_crystal_size_max 0.2
_exptl_crystal_size_mid 0.15
_exptl_crystal_size_min 0.1
_exptl_transmission_factor_max 0.746
_exptl_transmission_factor_min 0.595
_refine_diff_density_max 0.377
_refine_diff_density_min -0.328
_refine_diff_density_rms 0.063
_refine_ls_extinction_method none
_refine_ls_goodness_of_fit_ref 1.028
_refine_ls_hydrogen_treatment mixed
_refine_ls_matrix_type full
_refine_ls_number_parameters 193
_refine_ls_number_reflns 2742
_refine_ls_number_restraints 445
_refine_ls_restrained_S_all 0.963
_refine_ls_R_factor_all 0.0850
_refine_ls_R_factor_gt 0.0547
_refine_ls_shift/su_max 0.000
_refine_ls_shift/su_mean 0.000
_refine_ls_structure_factor_coef Fsqd
_refine_ls_weighting_details
;
 w=1/[\s^2^(Fo^2^)+(0.0781P)^2^+0.5155P]
 where P=(Fo^2^+2Fc^2^)/3
;
_refine_ls_weighting_scheme calc
_refine_ls_wR_factor_gt 0.1337
_refine_ls_wR_factor_ref 0.1571
_reflns_Friedel_coverage 0.000
_reflns_number_gt 1880
_reflns_number_total 2742
_reflns_threshold_expression 'I > 2\s(I)'
_cod_data_source_file c8ob01938j2.cif
_cod_data_source_block 11
_cod_depositor_comments 'Adding full bibliography for 7156424.cif.'
_cod_database_code 7156424
_shelxl_version_number 2013-2
_shelx_space_group_comment
;
The symmetry employed for this shelxl refinement is uniquely defined
by the following loop, which should always be used as a source of
symmetry information in preference to the above space-group names.
They are only intended as comments.
;
_shelx_estimated_absorpt_t_max 0.973
_shelx_estimated_absorpt_t_min 0.946
_olex2_refinement_description
;
1. Fixed Uiso
 At 1.2 times of:
  All C(H) groups, All C(H,H) groups
 At 1.5 times of:
  All C(H,H,H) groups, All O(H) groups
2. Rigid bond restraints
 C1, Cl1
 with sigma for 1-2 distances of 0.0002 and sigma for 1-3 distances of 0.0001
3. Uiso/Uaniso restraints and constraints
C3 \\sim C4 \\sim C7 \\sim C12 \\sim C2 \\sim C13 \\sim C8 \\sim C15 \\sim C1
\\sim C16 \\sim C9 \\sim C5 \\sim C6 \\sim C11 \\sim C10 \\sim C14 \\sim C17:
within 3.8A with sigma of 0.01 and sigma for terminal atoms of 0.03
Uanis(O1) \\sim Ueq, Uanis(O2) \\sim Ueq, Uanis(O3) \\sim Ueq: with sigma of
0.01 and sigma for terminal atoms of 0.02
4.a Secondary CH2 refined with riding coordinates:
 C15(H15A,H15B)
4.b Me refined with riding coordinates:
 C14(H14A,H14B,H14C), C17(H17A,H17B,H17C)
4.c Aromatic/amide H refined with riding coordinates:
 C2(H2A), C8(H8), C5(H5), C11(H11), C10(H10)
4.d Tetrahedral OH refined with riding coordinates:
 O2(H2)
;
_olex2_submission_special_instructions 'No special instructions were received'

loop_
_space_group_symop_operation_xyz
'x, y, z'
'-x+1/2, y+1/2, -z+1/2'
'-x, -y, -z'
'x-1/2, -y-1/2, z-1/2'

loop_
_atom_site_label
_atom_site_type_symbol
_atom_site_fract_x
_atom_site_fract_y
_atom_site_fract_z
_atom_site_U_iso_or_equiv
_atom_site_adp_type
_atom_site_occupancy
_atom_site_site_symmetry_order
_atom_site_calc_flag
_atom_site_refinement_flags_posn
_atom_site_refinement_flags_adp
Cl1 Cl 0.90602(12) 0.34324(5) 0.46874(7) 0.0470(3) Uani 1 1 d . U
O1 O 0.4173(3) 0.53829(12) 0.85143(16) 0.0379(5) Uani 1 1 d . U
O2 O 0.6605(3) 0.78342(12) 0.57035(19) 0.0483(6) Uani 1 1 d . U
H2 H 0.6396 0.8294 0.5965 0.073 Uiso 1 1 calc R .
O3 O -0.0816(3) 0.44776(14) 0.86523(19) 0.0481(6) Uani 1 1 d . U
C3 C 0.5923(4) 0.48860(17) 0.6571(2) 0.0313(6) Uani 1 1 d . U
C4 C 0.4927(4) 0.42985(17) 0.7182(2) 0.0315(6) Uani 1 1 d . U
C7 C 0.5621(4) 0.57732(17) 0.6800(2) 0.0306(6) Uani 1 1 d . U
C12 C 0.4744(4) 0.59832(17) 0.7783(2) 0.0333(6) Uani 1 1 d . U
C2 C 0.7203(4) 0.46129(17) 0.5806(2) 0.0322(6) Uani 1 1 d . U
H2A H 0.7908 0.4994 0.5419 0.039 Uiso 1 1 calc R .
C13 C 0.3563(4) 0.45991(17) 0.8026(2) 0.0325(6) Uani 1 1 d . U
C8 C 0.6221(4) 0.64144(17) 0.6113(2) 0.0322(6) Uani 1 1 d . U
H8 H 0.6786 0.6286 0.5449 0.039 Uiso 1 1 calc R .
C15 C 0.1669(4) 0.47351(17) 0.7433(2) 0.0335(6) Uani 1 1 d . U
H15A H 0.1801 0.5160 0.6870 0.040 Uiso 1 1 calc R .
H15B H 0.1305 0.4225 0.7060 0.040 Uiso 1 1 calc R .
C1 C 0.7420(4) 0.37684(18) 0.5623(2) 0.0343(6) Uani 1 1 d . U
C16 C 0.0144(4) 0.49923(19) 0.8207(2) 0.0364(7) Uani 1 1 d . U
C9 C 0.5988(4) 0.72354(18) 0.6407(2) 0.0361(7) Uani 1 1 d . U
C5 C 0.5166(4) 0.34610(18) 0.6970(3) 0.0371(7) Uani 1 1 d . U
H5 H 0.4489 0.3075 0.7366 0.045 Uiso 1 1 calc R .
C6 C 0.6387(4) 0.31842(19) 0.6184(3) 0.0380(7) Uani 1 1 d . U
H6 H 0.660(4) 0.258(2) 0.601(3) 0.046 Uiso 1 1 d R .
C11 C 0.4516(4) 0.68041(19) 0.8094(3) 0.0382(7) Uani 1 1 d . U
H11 H 0.3946 0.6935 0.8756 0.046 Uiso 1 1 calc R .
C10 C 0.5146(4) 0.74283(18) 0.7406(3) 0.0398(7) Uani 1 1 d . U
H10 H 0.5007 0.7981 0.7612 0.048 Uiso 1 1 calc R .
C14 C 0.3430(5) 0.4031(2) 0.9030(3) 0.0454(8) Uani 1 1 d . U
H14A H 0.3034 0.3489 0.8792 0.068 Uiso 1 1 calc R .
H14B H 0.2553 0.4255 0.9536 0.068 Uiso 1 1 calc R .
H14C H 0.4619 0.3990 0.9395 0.068 Uiso 1 1 calc R .
C17 C -0.0131(5) 0.59035(19) 0.8413(3) 0.0452(8) Uani 1 1 d . U
H17A H 0.0744 0.6216 0.7995 0.068 Uiso 1 1 calc R .
H17B H 0.0049 0.6018 0.9190 0.068 Uiso 1 1 calc R .
H17C H -0.1363 0.6059 0.8186 0.068 Uiso 1 1 calc R .

loop_
_atom_site_aniso_label
_atom_site_aniso_U_11
_atom_site_aniso_U_22
_atom_site_aniso_U_33
_atom_site_aniso_U_23
_atom_site_aniso_U_13
_atom_site_aniso_U_12
Cl1 0.0517(5) 0.0403(4) 0.0498(5) 0.0005(4) 0.0161(4) 0.0101(4)
O1 0.0441(12) 0.0409(12) 0.0289(11) 0.0000(9) 0.0038(9) -0.0055(9)
O2 0.0607(15) 0.0295(11) 0.0553(14) 0.0039(10) 0.0104(11) -0.0031(10)
O3 0.0444(13) 0.0440(12) 0.0564(15) 0.0081(11) 0.0138(11) -0.0047(10)
C3 0.0294(13) 0.0334(13) 0.0309(14) 0.0020(11) -0.0038(11) -0.0008(11)
C4 0.0299(14) 0.0336(13) 0.0308(14) 0.0037(12) -0.0025(11) 0.0000(11)
C7 0.0275(13) 0.0310(13) 0.0332(14) -0.0005(11) -0.0012(11) -0.0011(11)
C12 0.0306(13) 0.0361(14) 0.0329(14) -0.0015(12) -0.0039(11) -0.0015(12)
C2 0.0316(14) 0.0328(14) 0.0321(14) 0.0032(12) 0.0015(11) -0.0014(12)
C13 0.0342(14) 0.0324(13) 0.0310(14) 0.0051(12) 0.0013(11) -0.0025(12)
C8 0.0304(14) 0.0340(14) 0.0322(14) -0.0004(12) 0.0013(11) -0.0017(11)
C15 0.0356(15) 0.0337(14) 0.0312(14) 0.0007(12) 0.0007(12) -0.0025(12)
C1 0.0328(14) 0.0361(14) 0.0340(15) 0.0019(12) 0.0011(9) 0.0050(12)
C16 0.0360(16) 0.0387(16) 0.0345(16) 0.0036(13) 0.0002(13) -0.0012(13)
C9 0.0337(15) 0.0332(15) 0.0413(17) 0.0034(13) -0.0006(13) -0.0035(12)
C5 0.0360(15) 0.0344(14) 0.0409(16) 0.0081(13) 0.0032(12) -0.0033(12)
C6 0.0381(16) 0.0327(15) 0.0430(17) 0.0054(14) 0.0004(13) 0.0037(13)
C11 0.0381(16) 0.0413(15) 0.0353(15) -0.0082(13) 0.0024(12) -0.0018(13)
C10 0.0405(16) 0.0323(14) 0.0463(18) -0.0068(14) -0.0033(13) -0.0010(13)
C14 0.0476(19) 0.0499(19) 0.0387(18) 0.0116(15) 0.0027(15) -0.0003(15)
C17 0.0468(19) 0.0428(18) 0.047(2) 0.0021(15) 0.0128(15) 0.0039(15)

loop_
_atom_type_symbol
_atom_type_description
_atom_type_scat_dispersion_real
_atom_type_scat_dispersion_imag
_atom_type_scat_source
C C 0.0033 0.0016 'International Tables Vol C Tables 4.2.6.8 and 6.1.1.4'
H H 0.0000 0.0000 'International Tables Vol C Tables 4.2.6.8 and 6.1.1.4'
Cl Cl 0.1484 0.1585 'International Tables Vol C Tables 4.2.6.8 and 6.1.1.4'
O O 0.0106 0.0060 'International Tables Vol C Tables 4.2.6.8 and 6.1.1.4'

loop_
_geom_angle_atom_site_label_1
_geom_angle_atom_site_label_2
_geom_angle_atom_site_label_3
_geom_angle
C12 O1 C13 116.3(2)
C9 O2 H2 109.5
C4 C3 C7 118.3(3)
C2 C3 C4 119.3(3)
C2 C3 C7 122.3(3)
C3 C4 C13 119.1(2)
C5 C4 C3 119.4(3)
C5 C4 C13 121.4(3)
C12 C7 C3 117.7(3)
C8 C7 C3 123.8(3)
C8 C7 C12 118.4(3)
O1 C12 C7 121.4(2)
O1 C12 C11 117.3(3)
C11 C12 C7 121.3(3)
C3 C2 H2A 120.2
C1 C2 C3 119.6(3)
C1 C2 H2A 120.2
O1 C13 C4 110.6(2)
O1 C13 C15 108.7(2)
O1 C13 C14 103.0(2)
C4 C13 C15 108.7(2)
C4 C13 C14 113.3(2)
C14 C13 C15 112.4(2)
C7 C8 H8 119.5
C9 C8 C7 121.0(3)
C9 C8 H8 119.5
C13 C15 H15A 108.8
C13 C15 H15B 108.8
H15A C15 H15B 107.7
C16 C15 C13 113.9(2)
C16 C15 H15A 108.8
C16 C15 H15B 108.8
C2 C1 Cl1 119.2(2)
C6 C1 Cl1 119.2(2)
C6 C1 C2 121.6(3)
O3 C16 C15 121.1(3)
O3 C16 C17 120.9(3)
C17 C16 C15 118.0(3)
O2 C9 C8 118.3(3)
O2 C9 C10 122.2(3)
C8 C9 C10 119.5(3)
C4 C5 H5 119.2
C6 C5 C4 121.6(3)
C6 C5 H5 119.2
C1 C6 H6 117.8(18)
C5 C6 C1 118.3(3)
C5 C6 H6 123.8(18)
C12 C11 H11 120.4
C12 C11 C10 119.2(3)
C10 C11 H11 120.4
C9 C10 H10 119.7
C11 C10 C9 120.6(3)
C11 C10 H10 119.7
C13 C14 H14A 109.5
C13 C14 H14B 109.5
C13 C14 H14C 109.5
H14A C14 H14B 109.5
H14A C14 H14C 109.5
H14B C14 H14C 109.5
C16 C17 H17A 109.5
C16 C17 H17B 109.5
C16 C17 H17C 109.5
H17A C17 H17B 109.5
H17A C17 H17C 109.5
H17B C17 H17C 109.5

loop_
_geom_bond_atom_site_label_1
_geom_bond_atom_site_label_2
_geom_bond_distance
Cl1 C1 1.742(3)
O1 C12 1.377(3)
O1 C13 1.457(3)
O2 H2 0.8200
O2 C9 1.365(3)
O3 C16 1.214(4)
C3 C4 1.407(4)
C3 C7 1.472(4)
C3 C2 1.392(4)
C4 C13 1.513(4)
C4 C5 1.384(4)
C7 C12 1.398(4)
C7 C8 1.398(4)
C12 C11 1.385(4)
C2 H2A 0.9300
C2 C1 1.387(4)
C13 C15 1.548(4)
C13 C14 1.521(4)
C8 H8 0.9300
C8 C9 1.380(4)
C15 H15A 0.9700
C15 H15B 0.9700
C15 C16 1.518(4)
C1 C6 1.386(4)
C16 C17 1.502(4)
C9 C10 1.395(4)
C5 H5 0.9300
C5 C6 1.383(4)
C6 H6 1.01(3)
C11 H11 0.9300
C11 C10 1.386(4)
C10 H10 0.9300
C14 H14A 0.9600
C14 H14B 0.9600
C14 H14C 0.9600
C17 H17A 0.9600
C17 H17B 0.9600
C17 H17C 0.9600

loop_
_geom_torsion_atom_site_label_1
_geom_torsion_atom_site_label_2
_geom_torsion_atom_site_label_3
_geom_torsion_atom_site_label_4
_geom_torsion
Cl1 C1 C6 C5 176.4(2)
O1 C12 C11 C10 177.2(3)
O1 C13 C15 C16 -62.8(3)
O2 C9 C10 C11 179.2(3)
C3 C4 C13 O1 -31.6(3)
C3 C4 C13 C15 87.7(3)
C3 C4 C13 C14 -146.6(3)
C3 C4 C5 C6 1.1(5)
C3 C7 C12 O1 -0.3(4)
C3 C7 C12 C11 175.8(3)
C3 C7 C8 C9 -176.2(3)
C3 C2 C1 Cl1 -178.6(2)
C3 C2 C1 C6 0.2(4)
C4 C3 C7 C12 16.0(4)
C4 C3 C7 C8 -166.6(3)
C4 C3 C2 C1 2.7(4)
C4 C13 C15 C16 176.7(2)
C4 C5 C6 C1 1.7(5)
C7 C3 C4 C13 1.3(4)
C7 C3 C4 C5 179.0(3)
C7 C3 C2 C1 -179.8(3)
C7 C12 C11 C10 0.9(4)
C7 C8 C9 O2 179.9(2)
C7 C8 C9 C10 0.2(4)
C12 O1 C13 C4 47.1(3)
C12 O1 C13 C15 -72.1(3)
C12 O1 C13 C14 168.5(2)
C12 C7 C8 C9 1.2(4)
C12 C11 C10 C9 0.5(4)
C2 C3 C4 C13 178.9(2)
C2 C3 C4 C5 -3.4(4)
C2 C3 C7 C12 -161.6(3)
C2 C3 C7 C8 15.9(4)
C2 C1 C6 C5 -2.4(4)
C13 O1 C12 C7 -32.9(4)
C13 O1 C12 C11 150.9(3)
C13 C4 C5 C6 178.8(3)
C13 C15 C16 O3 -90.1(3)
C13 C15 C16 C17 89.4(3)
C8 C7 C12 O1 -177.9(2)
C8 C7 C12 C11 -1.8(4)
C8 C9 C10 C11 -1.1(4)
C5 C4 C13 O1 150.8(3)
C5 C4 C13 C15 -89.9(3)
C5 C4 C13 C14 35.7(4)
C14 C13 C15 C16 50.5(3)
